data_4127438
loop_
_publ_author_name
'Wang, Qiang'
'Cai, Zhong-Jian'
'Liu, Chen-Xu'
'Gu, Qing'
'You, Shu-Li'

_publ_section_title
;
 Rhodium-Catalyzed Atroposelective C-H Arylation: Efficient Synthesis of
 Axially Chiral Heterobiaryls.
;
_journal_issue 24
_journal_name_full 'Journal of the American Chemical Society'
_journal_page_first 9504
_journal_page_last 9510
_journal_paper_doi 10.1021/jacs.9b03862
_journal_volume 141
_journal_year 2019
_chemical_absolute_configuration rmad
_chemical_formula_moiety 'C27 H21 N O'
_chemical_formula_sum 'C27 H21 N O'
_chemical_formula_weight 375.45
_space_group_crystal_system orthorhombic
_space_group_IT_number 19
_space_group_name_Hall 'P 2ac 2ab'
_space_group_name_H-M_alt 'P 21 21 21'
_symmetry_space_group_name_Hall 'P 2ac 2ab'
_symmetry_space_group_name_H-M 'P 21 21 21'
_atom_sites_solution_hydrogens geom
_atom_sites_solution_primary dual
_audit_creation_date 2019-01-24
_audit_creation_method
;
Olex2 1.2
(compiled 2018.05.29 svn.r3508 for OlexSys, GUI svn.r5506)
;
_cell_angle_alpha 90
_cell_angle_beta 90
_cell_angle_gamma 90
_cell_formula_units_Z 4
_cell_length_a 9.4161(2)
_cell_length_b 14.1640(2)
_cell_length_c 15.0633(3)
_cell_measurement_reflns_used 9989
_cell_measurement_temperature 170(2)
_cell_measurement_theta_max 54.932
_cell_measurement_theta_min 3.728
_cell_volume 2008.99(7)
_computing_cell_refinement 'SAINT v8.37A (Bruker, 2015)'
_computing_data_reduction 'SAINT v8.37A (Bruker, 2015)'
_computing_molecular_graphics 'Olex2 (Dolomanov et al., 2009)'
_computing_publication_material 'Olex2 (Dolomanov et al., 2009)'
_computing_structure_refinement 'ShelXL (Sheldrick, 2015)'
_computing_structure_solution 'ShelXT (Sheldrick, 2015)'
_diffrn_ambient_temperature 169.99
_diffrn_measured_fraction_theta_full 0.988
_diffrn_measured_fraction_theta_max 0.987
_diffrn_measurement_device_type 'Bruker D8 Venture'
_diffrn_measurement_method '\f and \w scans'
_diffrn_radiation_type GaK\a
_diffrn_radiation_wavelength 1.34139
_diffrn_reflns_av_R_equivalents 0.0427
_diffrn_reflns_av_unetI/netI 0.0380
_diffrn_reflns_Laue_measured_fraction_full 0.988
_diffrn_reflns_Laue_measured_fraction_max 0.987
_diffrn_reflns_limit_h_max 11
_diffrn_reflns_limit_h_min -11
_diffrn_reflns_limit_k_max 17
_diffrn_reflns_limit_k_min -14
_diffrn_reflns_limit_l_max 17
_diffrn_reflns_limit_l_min -18
_diffrn_reflns_number 12950
_diffrn_reflns_point_group_measured_fraction_full 0.988
_diffrn_reflns_point_group_measured_fraction_max 0.988
_diffrn_reflns_theta_full 53.594
_diffrn_reflns_theta_max 54.907
_diffrn_reflns_theta_min 3.727
_diffrn_standards_number 0
_exptl_absorpt_coefficient_mu 0.374
_exptl_absorpt_correction_T_max 0.7508
_exptl_absorpt_correction_T_min 0.5201
_exptl_absorpt_correction_type multi-scan
_exptl_absorpt_process_details
'SADABS-2016/2 (Bruker,2016/2) was used for absorption correction. wR2(int) was 0.1319 before and 0.0619 after correction. The Ratio of minimum to maximum transmission is 0.6927. The \l/2 correction factor is Not present.'
_exptl_crystal_colour colourless
_exptl_crystal_density_diffrn 1.241
_exptl_crystal_description block
_exptl_crystal_F_000 792
_exptl_crystal_size_max 0.15
_exptl_crystal_size_mid 0.1
_exptl_crystal_size_min 0.08
_refine_diff_density_max 0.163
_refine_diff_density_min -0.211
_refine_diff_density_rms 0.045
_refine_ls_abs_structure_details
;
 Flack x determined using 1529 quotients [(I+)-(I-)]/[(I+)+(I-)]
 (Parsons, Flack and Wagner, Acta Cryst. B69 (2013) 249-259).
;
_refine_ls_abs_structure_Flack 0.01(13)
_refine_ls_extinction_method none
_refine_ls_goodness_of_fit_ref 1.075
_refine_ls_hydrogen_treatment constr
_refine_ls_matrix_type full
_refine_ls_number_parameters 264
_refine_ls_number_reflns 3783
_refine_ls_number_restraints 0
_refine_ls_restrained_S_all 1.075
_refine_ls_R_factor_all 0.0347
_refine_ls_R_factor_gt 0.0335
_refine_ls_shift/su_max 0.001
_refine_ls_shift/su_mean 0.000
_refine_ls_structure_factor_coef Fsqd
_refine_ls_weighting_details 'w=1/[\s^2^(Fo^2^)+(0.0475P)^2^+0.1712P] where P=(Fo^2^+2Fc^2^)/3'
_refine_ls_weighting_scheme calc
_refine_ls_wR_factor_gt 0.0850
_refine_ls_wR_factor_ref 0.0861
_reflns_Friedel_coverage 0.750
_reflns_Friedel_fraction_full 0.988
_reflns_Friedel_fraction_max 0.988
_reflns_number_gt 3663
_reflns_number_total 3783
_reflns_threshold_expression 'I > 2\s(I)'
_cod_data_source_file ja9b03862_si_002.cif
_cod_data_source_block mj19072_0m
_cod_database_code 4127438
_shelx_shelxl_version_number 2016/6
_shelx_space_group_comment
;
The symmetry employed for this shelxl refinement is uniquely defined
by the following loop, which should always be used as a source of
symmetry information in preference to the above space-group names.
They are only intended as comments.
;
_shelx_estimated_absorpt_t_max 0.971
_shelx_estimated_absorpt_t_min 0.946
_olex2_refinement_description
;
1. Fixed Uiso
 At 1.2 times of:
  All C(H) groups
 At 1.5 times of:
  All C(H,H,H) groups
2.a Aromatic/amide H refined with riding coordinates:
 C1(H1), C2(H2), C4(H4), C5(H5), C6(H6), C7(H7), C12(H12), C13(H13), C14(H14),
 C15(H15), C17(H17), C18(H18), C21(H21), C23(H23), C25(H25)
2.b Idealised Me refined as rotating group:
 C26(H26A,H26B,H26C), C27(H27A,H27B,H27C)
;
_olex2_submission_special_instructions 'No special instructions were received'

loop_
_space_group_symop_operation_xyz
'x, y, z'
'-x+1/2, -y, z+1/2'
'-x, y+1/2, -z+1/2'
'x+1/2, -y+1/2, -z'

loop_
_atom_site_label
_atom_site_type_symbol
_atom_site_fract_x
_atom_site_fract_y
_atom_site_fract_z
_atom_site_U_iso_or_equiv
_atom_site_adp_type
_atom_site_occupancy
_atom_site_site_symmetry_order
_atom_site_calc_flag
_atom_site_refinement_flags_posn
O1 O 0.70846(14) 0.19363(9) 0.62179(9) 0.0349(3) Uani 1 1 d .
N1 N 0.59815(16) 0.24914(10) 0.62929(10) 0.0261(3) Uani 1 1 d .
C1 C 0.5082(2) 0.25734(14) 0.55705(13) 0.0343(4) Uani 1 1 d .
H1 H 0.530228 0.224303 0.503922 0.041 Uiso 1 1 calc R
C2 C 0.3900(2) 0.31101(14) 0.56012(13) 0.0351(4) Uani 1 1 d .
H2 H 0.329395 0.314381 0.509781 0.042 Uiso 1 1 calc R
C3 C 0.35561(18) 0.36225(13) 0.63766(13) 0.0293(4) Uani 1 1 d .
C4 C 0.2331(2) 0.41929(14) 0.64527(15) 0.0376(5) Uani 1 1 d .
H4 H 0.167056 0.421807 0.597667 0.045 Uiso 1 1 calc R
C5 C 0.2088(2) 0.47057(14) 0.71994(16) 0.0416(5) Uani 1 1 d .
H5 H 0.126422 0.509040 0.723914 0.050 Uiso 1 1 calc R
C6 C 0.3047(2) 0.46711(14) 0.79139(15) 0.0373(5) Uani 1 1 d .
H6 H 0.287590 0.504193 0.842832 0.045 Uiso 1 1 calc R
C7 C 0.42281(19) 0.41064(13) 0.78741(12) 0.0288(4) Uani 1 1 d .
H7 H 0.485707 0.407447 0.836633 0.035 Uiso 1 1 calc R
C8 C 0.45108(17) 0.35717(11) 0.71019(12) 0.0239(4) Uani 1 1 d .
C9 C 0.57371(17) 0.29871(11) 0.70402(11) 0.0214(3) Uani 1 1 d .
C10 C 0.67408(17) 0.28701(11) 0.77921(11) 0.0216(3) Uani 1 1 d .
C11 C 0.64610(18) 0.21374(11) 0.84238(11) 0.0227(3) Uani 1 1 d .
C12 C 0.53220(19) 0.14890(12) 0.83202(12) 0.0270(4) Uani 1 1 d .
H12 H 0.472443 0.153082 0.781360 0.032 Uiso 1 1 calc R
C13 C 0.5077(2) 0.08042(12) 0.89434(13) 0.0319(4) Uani 1 1 d .
H13 H 0.430587 0.037918 0.886747 0.038 Uiso 1 1 calc R
C14 C 0.5952(2) 0.07243(13) 0.96918(13) 0.0333(4) Uani 1 1 d .
H14 H 0.578271 0.023802 1.011299 0.040 Uiso 1 1 calc R
C15 C 0.7049(2) 0.13432(13) 0.98192(13) 0.0322(4) Uani 1 1 d .
H15 H 0.762749 0.128895 1.033353 0.039 Uiso 1 1 calc R
C16 C 0.73312(19) 0.20638(12) 0.91915(12) 0.0259(4) Uani 1 1 d .
C17 C 0.84503(19) 0.27155(13) 0.93083(13) 0.0297(4) Uani 1 1 d .
H17 H 0.904124 0.267161 0.981778 0.036 Uiso 1 1 calc R
C18 C 0.86911(18) 0.34061(12) 0.86979(12) 0.0278(4) Uani 1 1 d .
H18 H 0.945316 0.383469 0.878970 0.033 Uiso 1 1 calc R
C19 C 0.78350(18) 0.35029(12) 0.79288(11) 0.0234(4) Uani 1 1 d .
C20 C 0.81367(17) 0.43093(11) 0.73271(12) 0.0240(4) Uani 1 1 d .
C21 C 0.82878(19) 0.52144(12) 0.76852(14) 0.0309(4) Uani 1 1 d .
H21 H 0.816489 0.530205 0.830573 0.037 Uiso 1 1 calc R
C22 C 0.8612(2) 0.59869(13) 0.71585(15) 0.0365(5) Uani 1 1 d .
C23 C 0.87786(19) 0.58465(13) 0.62507(14) 0.0351(4) Uani 1 1 d .
H23 H 0.898961 0.637163 0.588119 0.042 Uiso 1 1 calc R
C24 C 0.86439(18) 0.49568(13) 0.58708(13) 0.0308(4) Uani 1 1 d .
C25 C 0.83209(17) 0.41881(12) 0.64117(12) 0.0257(4) Uani 1 1 d .
H25 H 0.822504 0.357757 0.615762 0.031 Uiso 1 1 calc R
C26 C 0.8852(2) 0.48306(16) 0.48864(14) 0.0443(5) Uani 1 1 d .
H26A H 0.986746 0.477162 0.475654 0.066 Uiso 1 1 calc GR
H26B H 0.846539 0.537937 0.457214 0.066 Uiso 1 1 calc GR
H26C H 0.835675 0.425882 0.469015 0.066 Uiso 1 1 calc GR
C27 C 0.8797(3) 0.69507(14) 0.7564(2) 0.0582(7) Uani 1 1 d .
H27A H 0.827184 0.698259 0.812484 0.087 Uiso 1 1 calc GR
H27B H 0.843098 0.743058 0.715460 0.087 Uiso 1 1 calc GR
H27C H 0.980694 0.706634 0.767576 0.087 Uiso 1 1 calc GR

loop_
_atom_site_aniso_label
_atom_site_aniso_U_11
_atom_site_aniso_U_22
_atom_site_aniso_U_33
_atom_site_aniso_U_23
_atom_site_aniso_U_13
_atom_site_aniso_U_12
O1 0.0391(7) 0.0328(7) 0.0330(7) -0.0042(6) 0.0086(6) 0.0075(6)
N1 0.0284(7) 0.0249(7) 0.0249(7) -0.0005(6) 0.0027(6) -0.0027(6)
C1 0.0446(11) 0.0354(10) 0.0228(9) -0.0020(8) -0.0035(8) -0.0106(9)
C2 0.0381(10) 0.0376(10) 0.0297(10) 0.0048(8) -0.0119(9) -0.0111(9)
C3 0.0244(8) 0.0299(8) 0.0337(10) 0.0108(8) -0.0030(8) -0.0083(7)
C4 0.0230(9) 0.0411(10) 0.0488(12) 0.0183(10) -0.0063(9) -0.0023(8)
C5 0.0229(9) 0.0418(11) 0.0602(14) 0.0217(10) 0.0091(9) 0.0090(8)
C6 0.0352(10) 0.0325(9) 0.0443(12) 0.0066(9) 0.0141(9) 0.0083(8)
C7 0.0267(9) 0.0295(9) 0.0301(9) 0.0022(8) 0.0028(7) 0.0018(7)
C8 0.0210(8) 0.0223(8) 0.0284(9) 0.0052(7) 0.0000(7) -0.0036(6)
C9 0.0227(8) 0.0196(7) 0.0219(8) 0.0005(6) 0.0024(7) -0.0036(6)
C10 0.0199(8) 0.0212(7) 0.0236(8) -0.0016(6) 0.0024(6) 0.0034(6)
C11 0.0225(8) 0.0208(7) 0.0246(8) -0.0013(6) 0.0050(7) 0.0035(6)
C12 0.0246(8) 0.0246(8) 0.0317(10) -0.0007(7) 0.0022(7) 0.0012(7)
C13 0.0307(9) 0.0227(8) 0.0423(11) 0.0014(8) 0.0119(8) 0.0005(7)
C14 0.0433(11) 0.0242(9) 0.0324(10) 0.0053(8) 0.0143(9) 0.0065(8)
C15 0.0421(10) 0.0289(9) 0.0257(9) 0.0026(7) 0.0023(8) 0.0098(8)
C16 0.0285(8) 0.0241(8) 0.0250(9) -0.0017(7) 0.0027(7) 0.0070(7)
C17 0.0313(9) 0.0304(9) 0.0273(9) -0.0017(7) -0.0083(8) 0.0047(7)
C18 0.0243(8) 0.0271(9) 0.0319(10) -0.0032(7) -0.0031(7) -0.0011(7)
C19 0.0209(8) 0.0236(8) 0.0257(9) -0.0016(7) 0.0021(7) 0.0027(6)
C20 0.0169(7) 0.0239(8) 0.0311(9) 0.0014(7) 0.0010(7) 0.0010(6)
C21 0.0268(9) 0.0274(9) 0.0385(10) -0.0020(8) 0.0080(8) -0.0017(7)
C22 0.0280(9) 0.0237(8) 0.0578(13) 0.0015(9) 0.0111(9) 0.0009(7)
C23 0.0269(9) 0.0279(9) 0.0506(12) 0.0132(9) 0.0080(9) 0.0023(7)
C24 0.0213(8) 0.0349(9) 0.0362(10) 0.0096(8) 0.0003(8) 0.0028(7)
C25 0.0201(8) 0.0271(8) 0.0300(9) 0.0020(7) -0.0004(7) 0.0010(6)
C26 0.0470(12) 0.0508(12) 0.0351(11) 0.0155(10) 0.0006(10) 0.0029(10)
C27 0.0667(16) 0.0259(10) 0.0821(19) -0.0059(11) 0.0280(15) -0.0060(10)

loop_
_atom_type_symbol
_atom_type_description
_atom_type_scat_dispersion_real
_atom_type_scat_dispersion_imag
_atom_type_scat_source
C C 0.0148 0.0070 'International Tables Vol C Tables 4.2.6.8 and 6.1.1.4'
H H 0.0000 0.0000 'International Tables Vol C Tables 4.2.6.8 and 6.1.1.4'
N N 0.0253 0.0136 'International Tables Vol C Tables 4.2.6.8 and 6.1.1.4'
O O 0.0412 0.0250 'International Tables Vol C Tables 4.2.6.8 and 6.1.1.4'

loop_
_geom_angle_atom_site_label_1
_geom_angle_atom_site_label_2
_geom_angle_atom_site_label_3
_geom_angle
O1 N1 C1 117.96(14)
O1 N1 C9 121.43(14)
C9 N1 C1 120.59(15)
N1 C1 H1 119.1
C2 C1 N1 121.71(17)
C2 C1 H1 119.1
C1 C2 H2 119.8
C1 C2 C3 120.46(17)
C3 C2 H2 119.8
C2 C3 C4 123.22(18)
C2 C3 C8 117.79(16)
C4 C3 C8 118.97(18)
C3 C4 H4 119.6
C5 C4 C3 120.70(18)
C5 C4 H4 119.6
C4 C5 H5 119.8
C4 C5 C6 120.47(18)
C6 C5 H5 119.8
C5 C6 H6 119.7
C7 C6 C5 120.53(19)
C7 C6 H6 119.7
C6 C7 H7 120.0
C6 C7 C8 120.09(18)
C8 C7 H7 120.0
C3 C8 C9 119.58(16)
C7 C8 C3 119.21(16)
C7 C8 C9 121.21(15)
N1 C9 C8 119.77(15)
N1 C9 C10 118.09(14)
C8 C9 C10 122.10(14)
C11 C10 C9 118.07(14)
C19 C10 C9 121.08(14)
C19 C10 C11 120.56(15)
C12 C11 C10 122.30(15)
C12 C11 C16 118.51(15)
C16 C11 C10 119.18(15)
C11 C12 H12 119.7
C13 C12 C11 120.65(17)
C13 C12 H12 119.7
C12 C13 H13 119.7
C12 C13 C14 120.64(17)
C14 C13 H13 119.7
C13 C14 H14 119.8
C15 C14 C13 120.35(16)
C15 C14 H14 119.8
C14 C15 H15 119.7
C14 C15 C16 120.62(18)
C16 C15 H15 119.7
C15 C16 C11 119.21(16)
C17 C16 C11 118.93(15)
C17 C16 C15 121.86(17)
C16 C17 H17 119.7
C18 C17 C16 120.66(16)
C18 C17 H17 119.7
C17 C18 H18 119.1
C17 C18 C19 121.77(16)
C19 C18 H18 119.1
C10 C19 C18 118.89(15)
C10 C19 C20 123.42(15)
C18 C19 C20 117.65(15)
C21 C20 C19 119.29(16)
C21 C20 C25 118.66(16)
C25 C20 C19 122.02(15)
C20 C21 H21 119.1
C22 C21 C20 121.71(19)
C22 C21 H21 119.1
C21 C22 C23 118.36(18)
C21 C22 C27 120.6(2)
C23 C22 C27 121.02(19)
C22 C23 H23 119.2
C24 C23 C22 121.62(17)
C24 C23 H23 119.2
C23 C24 C25 119.18(18)
C23 C24 C26 120.07(18)
C25 C24 C26 120.75(18)
C20 C25 H25 119.8
C24 C25 C20 120.47(16)
C24 C25 H25 119.8
C24 C26 H26A 109.5
C24 C26 H26B 109.5
C24 C26 H26C 109.5
H26A C26 H26B 109.5
H26A C26 H26C 109.5
H26B C26 H26C 109.5
C22 C27 H27A 109.5
C22 C27 H27B 109.5
C22 C27 H27C 109.5
H27A C27 H27B 109.5
H27A C27 H27C 109.5
H27B C27 H27C 109.5

loop_
_geom_bond_atom_site_label_1
_geom_bond_atom_site_label_2
_geom_bond_distance
O1 N1 1.3076(19)
N1 C1 1.384(2)
N1 C9 1.347(2)
C1 H1 0.9500
C1 C2 1.349(3)
C2 H2 0.9500
C2 C3 1.413(3)
C3 C4 1.413(3)
C3 C8 1.417(2)
C4 H4 0.9500
C4 C5 1.358(3)
C5 H5 0.9500
C5 C6 1.406(3)
C6 H6 0.9500
C6 C7 1.371(3)
C7 H7 0.9500
C7 C8 1.413(2)
C8 C9 1.424(2)
C9 C10 1.484(2)
C10 C11 1.432(2)
C10 C19 1.381(2)
C11 C12 1.421(2)
C11 C16 1.421(2)
C12 H12 0.9500
C12 C13 1.369(2)
C13 H13 0.9500
C13 C14 1.401(3)
C14 H14 0.9500
C14 C15 1.369(3)
C15 H15 0.9500
C15 C16 1.416(2)
C16 C17 1.412(2)
C17 H17 0.9500
C17 C18 1.362(3)
C18 H18 0.9500
C18 C19 1.418(2)
C19 C20 1.485(2)
C20 C21 1.398(2)
C20 C25 1.400(3)
C21 H21 0.9500
C21 C22 1.386(3)
C22 C23 1.391(3)
C22 C27 1.505(3)
C23 H23 0.9500
C23 C24 1.390(3)
C24 C25 1.393(2)
C24 C26 1.506(3)
C25 H25 0.9500
C26 H26A 0.9800
C26 H26B 0.9800
C26 H26C 0.9800
C27 H27A 0.9800
C27 H27B 0.9800
C27 H27C 0.9800
